data_4306393
loop_
_publ_author_name
'Stefan Welsch'
'Christophe Lescop'
'Manfred Scheer'
'R\'egis R\'eau'

_publ_section_title
;
AgI Bimetallic Molecular Clips with Adaptive Coordination Behavior for
Supramolecular Chemistry
;
_journal_name_full 'Inorganic Chemistry'
_journal_page_first 8592
_journal_page_last 8594
_journal_paper_doi 10.1021/ic801222j
_journal_volume 47
_journal_year 2008
_chemical_formula_moiety 'C51 H48 Ag2 Cl6 F12 N4 P4'
_chemical_formula_sum 'C51 H48 Ag2 Cl6 F12 N4 P4'
_chemical_formula_weight 1497.25
_chemical_name_systematic
;
 ?
;
_space_group_IT_number 14
_symmetry_cell_setting monoclinic
_symmetry_space_group_name_Hall '-P 2yab'
_symmetry_space_group_name_H-M 'P 1 21/a 1'
_atom_sites_solution_hydrogens geom
_atom_sites_solution_primary direct
_atom_sites_solution_secondary difmap
_audit_creation_method SHELXL-97
_cell_angle_alpha 90.00
_cell_angle_beta 98.209(2)
_cell_angle_gamma 90.00
_cell_formula_units_Z 4
_cell_length_a 9.1777(8)
_cell_length_b 52.808(4)
_cell_length_c 11.4270(10)
_cell_measurement_reflns_used 0
_cell_measurement_temperature 100(2)
_cell_measurement_theta_max 27.56
_cell_measurement_theta_min 2.70
_cell_volume 5481.4(8)
_computing_molecular_graphics 'Ortep-3 for Windows (Farrugia, 1997)'
_computing_publication_material 'WinGX publication routines (Farrugia, 1999)'
_computing_structure_refinement 'SHELXL-97 (Sheldrick, 1997)'
_computing_structure_solution 'SHELXS-86 (Sheldrick, 1986)'
_diffrn_ambient_temperature 100(2)
_diffrn_measured_fraction_theta_full 0.981
_diffrn_measured_fraction_theta_max 0.981
_diffrn_measurement_device_type CCD
_diffrn_measurement_method none
_diffrn_radiation_monochromator graphite
_diffrn_radiation_source 'fine-focus sealed tube'
_diffrn_radiation_type MoK\a
_diffrn_radiation_wavelength 0.71073
_diffrn_reflns_av_R_equivalents 0.0371
_diffrn_reflns_av_sigmaI/netI 0.0505
_diffrn_reflns_limit_h_max 11
_diffrn_reflns_limit_h_min -11
_diffrn_reflns_limit_k_max 55
_diffrn_reflns_limit_k_min -68
_diffrn_reflns_limit_l_max 14
_diffrn_reflns_limit_l_min -14
_diffrn_reflns_number 30294
_diffrn_reflns_theta_full 27.56
_diffrn_reflns_theta_max 27.56
_diffrn_reflns_theta_min 1.80
_diffrn_standards_decay_% 0
_exptl_absorpt_coefficient_mu 1.207
_exptl_absorpt_correction_type none
_exptl_crystal_colour yellow
_exptl_crystal_density_diffrn 1.814
_exptl_crystal_density_method 'not measured'
_exptl_crystal_description plate
_exptl_crystal_F_000 2984
_exptl_crystal_size_max 0.3
_exptl_crystal_size_mid 0.1
_exptl_crystal_size_min 0.05
_refine_diff_density_max 0.906
_refine_diff_density_min -2.039
_refine_diff_density_rms 0.209
_refine_ls_extinction_method none
_refine_ls_goodness_of_fit_ref 1.174
_refine_ls_hydrogen_treatment constr
_refine_ls_matrix_type full
_refine_ls_number_parameters 721
_refine_ls_number_reflns 12411
_refine_ls_number_restraints 0
_refine_ls_restrained_S_all 1.174
_refine_ls_R_factor_all 0.0871
_refine_ls_R_factor_gt 0.0682
_refine_ls_shift/su_max 0.001
_refine_ls_shift/su_mean 0.000
_refine_ls_structure_factor_coef Fsqd
_refine_ls_weighting_details 'calc w=1/[\s^2^(Fo^2^)+(0.0677P)^2^+40.0584P] where P=(Fo^2^+2Fc^2^)/3'
_refine_ls_weighting_scheme calc
_refine_ls_wR_factor_gt 0.1657
_refine_ls_wR_factor_ref 0.1837
_reflns_number_gt 10042
_reflns_number_total 12411
_reflns_threshold_expression >2sigma(I)
_cod_data_source_file ic801222j_si_002_2.cif
_cod_data_source_block compound_1
_cod_original_cell_volume 5481.5(8)
_cod_database_code 4306393

loop_
_symmetry_equiv_pos_as_xyz
'x, y, z'
'-x+1/2, y+1/2, -z'
'-x, -y, -z'
'x-1/2, -y-1/2, z'

loop_
_atom_site_label
_atom_site_type_symbol
_atom_site_fract_x
_atom_site_fract_y
_atom_site_fract_z
_atom_site_U_iso_or_equiv
_atom_site_adp_type
_atom_site_occupancy
_atom_site_symmetry_multiplicity
_atom_site_calc_flag
_atom_site_refinement_flags
_atom_site_disorder_assembly
_atom_site_disorder_group
Ag1 Ag 0.83585(5) 0.134029(8) 0.69461(4) 0.01946(12) Uani 1 1 d . . .
Ag2 Ag 0.99282(6) 0.103843(9) 0.56782(4) 0.02182(13) Uani 1 1 d . . .
P1 P 0.93851(16) 0.08899(3) 0.76377(12) 0.0134(3) Uani 1 1 d . . .
P2 P 0.80371(17) 0.16230(3) 0.53103(12) 0.0156(3) Uani 1 1 d . . .
N1 N 0.7653(6) 0.13153(10) 0.8725(4) 0.0171(10) Uani 1 1 d . . .
N2 N 1.0826(6) 0.06320(10) 0.5754(4) 0.0195(10) Uani 1 1 d . . .
N3 N 0.9795(5) 0.12023(10) 0.3889(4) 0.0168(10) Uani 1 1 d . . .
N4 N 0.6211(7) 0.19116(11) 0.6722(5) 0.0273(12) Uani 1 1 d . . .
C1 C 0.7844(6) 0.08679(11) 0.8457(5) 0.0157(11) Uani 1 1 d . . .
C2 C 0.7151(7) 0.06416(12) 0.8236(5) 0.0193(12) Uani 1 1 d . . .
C3 C 0.5727(7) 0.05677(13) 0.8643(6) 0.0246(13) Uani 1 1 d . . .
H3A H 0.5133 0.0721 0.8730 0.029 Uiso 1 1 calc R . .
H3B H 0.5931 0.0484 0.9423 0.029 Uiso 1 1 calc R . .
C4 C 0.4869(9) 0.03886(18) 0.7754(9) 0.046(2) Uani 1 1 d . . .
H4A H 0.3949 0.0336 0.8045 0.055 Uiso 1 1 calc R . .
H4B H 0.4600 0.0477 0.6990 0.055 Uiso 1 1 calc R . .
C5 C 0.5776(9) 0.01604(16) 0.7581(8) 0.0420(19) Uani 1 1 d . . .
H5A H 0.5173 0.0039 0.7056 0.050 Uiso 1 1 calc R . .
H5B H 0.6064 0.0076 0.8354 0.050 Uiso 1 1 calc R . .
C6 C 0.7146(8) 0.02242(13) 0.7051(6) 0.0270(14) Uani 1 1 d . . .
H6A H 0.7869 0.0086 0.7242 0.032 Uiso 1 1 calc R . .
H6B H 0.6889 0.0230 0.6180 0.032 Uiso 1 1 calc R . .
C7 C 0.7872(7) 0.04713(11) 0.7462(5) 0.0173(11) Uani 1 1 d . . .
C8 C 0.9109(7) 0.05714(10) 0.7110(5) 0.0167(11) Uani 1 1 d . . .
C9 C 1.0167(7) 0.04653(11) 0.6389(5) 0.0175(11) Uani 1 1 d . . .
C10 C 1.0568(7) 0.02103(12) 0.6419(5) 0.0218(13) Uani 1 1 d . . .
H10 H 1.0098 0.0094 0.6876 0.026 Uiso 1 1 calc R . .
C11 C 1.1643(7) 0.01282(12) 0.5787(6) 0.0252(14) Uani 1 1 d . . .
H11 H 1.1913 -0.0046 0.5797 0.030 Uiso 1 1 calc R . .
C12 C 1.2333(7) 0.03012(13) 0.5131(6) 0.0248(14) Uani 1 1 d . . .
H12 H 1.3083 0.0249 0.4690 0.030 Uiso 1 1 calc R . .
C13 C 1.1890(7) 0.05522(13) 0.5143(5) 0.0231(13) Uani 1 1 d . . .
H13 H 1.2357 0.0673 0.4703 0.028 Uiso 1 1 calc R . .
C14 C 0.7441(6) 0.10826(12) 0.9160(5) 0.0171(11) Uani 1 1 d . . .
C15 C 0.6910(7) 0.10535(12) 1.0226(5) 0.0201(12) Uani 1 1 d . . .
H15 H 0.6776 0.0889 1.0533 0.024 Uiso 1 1 calc R . .
C16 C 0.6575(7) 0.12669(13) 1.0839(5) 0.0222(13) Uani 1 1 d . . .
H16 H 0.6219 0.1250 1.1576 0.027 Uiso 1 1 calc R . .
C17 C 0.6761(8) 0.15035(13) 1.0376(5) 0.0259(14) Uani 1 1 d . . .
H17 H 0.6502 0.1651 1.0773 0.031 Uiso 1 1 calc R . .
C18 C 0.7330(7) 0.15215(12) 0.9327(5) 0.0218(13) Uani 1 1 d . . .
H18 H 0.7498 0.1684 0.9020 0.026 Uiso 1 1 calc R . .
C19 C 1.1015(6) 0.08852(11) 0.8744(5) 0.0148(11) Uani 1 1 d . . .
C20 C 1.1486(7) 0.06616(12) 0.9336(5) 0.0204(12) Uani 1 1 d . . .
H20 H 1.0985 0.0507 0.9126 0.024 Uiso 1 1 calc R . .
C21 C 1.2669(7) 0.06642(13) 1.0217(5) 0.0228(13) Uani 1 1 d . . .
H21 H 1.2998 0.0511 1.0603 0.027 Uiso 1 1 calc R . .
C22 C 1.3386(7) 0.08904(13) 1.0547(6) 0.0236(13) Uani 1 1 d . . .
H22 H 1.4176 0.0893 1.1182 0.028 Uiso 1 1 calc R . .
C23 C 1.2946(7) 0.11112(12) 0.9949(5) 0.0213(12) Uani 1 1 d . . .
H23 H 1.3462 0.1264 1.0155 0.026 Uiso 1 1 calc R . .
C24 C 1.1759(7) 0.11113(11) 0.9053(5) 0.0185(12) Uani 1 1 d . . .
H24 H 1.1455 0.1264 0.8651 0.022 Uiso 1 1 calc R . .
C31 C 0.9480(7) 0.16454(11) 0.4391(5) 0.0168(11) Uani 1 1 d . . .
C32 C 1.0158(7) 0.18730(12) 0.4554(5) 0.0198(12) Uani 1 1 d . . .
C33 C 1.1467(8) 0.19554(14) 0.3983(7) 0.0311(15) Uani 1 1 d . . .
H33A H 1.1128 0.2004 0.3151 0.037 Uiso 1 1 calc R . .
H33B H 1.2155 0.1811 0.3979 0.037 Uiso 1 1 calc R . .
C34 C 1.2282(8) 0.21788(15) 0.4626(8) 0.0372(17) Uani 1 1 d . . .
H34A H 1.2787 0.2123 0.5407 0.045 Uiso 1 1 calc R . .
H34B H 1.3036 0.2243 0.4161 0.045 Uiso 1 1 calc R . .
C35 C 1.1222(9) 0.23844(14) 0.4787(7) 0.0345(16) Uani 1 1 d . . .
H35A H 1.0645 0.2428 0.4014 0.041 Uiso 1 1 calc R . .
H35B H 1.1767 0.2537 0.5100 0.041 Uiso 1 1 calc R . .
C36 C 1.0192(7) 0.23011(12) 0.5636(6) 0.0250(13) Uani 1 1 d . . .
H36A H 1.0742 0.2299 0.6447 0.030 Uiso 1 1 calc R . .
H36B H 0.9393 0.2428 0.5620 0.030 Uiso 1 1 calc R . .
C37 C 0.9514(7) 0.20437(11) 0.5363(5) 0.0195(12) Uani 1 1 d . . .
C38 C 0.8333(7) 0.19443(11) 0.5804(5) 0.0181(12) Uani 1 1 d . . .
C39 C 0.7425(7) 0.20422(12) 0.6666(5) 0.0215(13) Uani 1 1 d . . .
C40 C 0.7776(9) 0.22569(14) 0.7367(7) 0.0341(16) Uani 1 1 d . . .
H40 H 0.8653 0.2349 0.7319 0.041 Uiso 1 1 calc R . .
C41 C 0.6812(10) 0.23313(15) 0.8133(7) 0.0411(19) Uani 1 1 d . . .
H41 H 0.7023 0.2476 0.8623 0.049 Uiso 1 1 calc R . .
C42 C 0.5572(9) 0.21969(14) 0.8176(7) 0.0340(16) Uani 1 1 d . . .
H42 H 0.4900 0.2247 0.8693 0.041 Uiso 1 1 calc R . .
C43 C 0.5283(8) 0.19865(15) 0.7470(6) 0.0328(16) Uani 1 1 d . . .
H43 H 0.4410 0.1892 0.7510 0.039 Uiso 1 1 calc R . .
C44 C 0.9782(6) 0.14462(11) 0.3548(5) 0.0160(11) Uani 1 1 d . . .
C45 C 0.9957(7) 0.15142(12) 0.2404(5) 0.0231(13) Uani 1 1 d . . .
H45 H 0.9887 0.1687 0.2169 0.028 Uiso 1 1 calc R . .
C46 C 1.0237(7) 0.13283(12) 0.1604(5) 0.0231(13) Uani 1 1 d . . .
H46 H 1.0412 0.1372 0.0830 0.028 Uiso 1 1 calc R . .
C47 C 1.0256(7) 0.10790(13) 0.1956(6) 0.0233(13) Uani 1 1 d . . .
H47 H 1.0437 0.0948 0.1427 0.028 Uiso 1 1 calc R . .
C48 C 1.0007(7) 0.10227(13) 0.3095(6) 0.0244(13) Uani 1 1 d . . .
H48 H 0.9985 0.0850 0.3325 0.029 Uiso 1 1 calc R . .
C49 C 0.6368(7) 0.16066(12) 0.4245(5) 0.0193(12) Uani 1 1 d . . .
C50 C 0.5591(8) 0.13826(13) 0.4093(6) 0.0255(13) Uani 1 1 d . . .
H50 H 0.5896 0.1240 0.4573 0.031 Uiso 1 1 calc R . .
C51 C 0.4358(8) 0.13669(16) 0.3233(6) 0.0348(17) Uani 1 1 d . . .
H51 H 0.3808 0.1214 0.3135 0.042 Uiso 1 1 calc R . .
C52 C 0.3937(8) 0.15709(17) 0.2528(6) 0.0352(18) Uani 1 1 d . . .
H52 H 0.3107 0.1558 0.1931 0.042 Uiso 1 1 calc R . .
C53 C 0.4704(8) 0.17938(16) 0.2678(6) 0.0348(17) Uani 1 1 d . . .
H53 H 0.4394 0.1935 0.2189 0.042 Uiso 1 1 calc R . .
C54 C 0.5926(8) 0.18156(14) 0.3534(6) 0.0278(14) Uani 1 1 d . . .
H54 H 0.6457 0.1970 0.3637 0.033 Uiso 1 1 calc R . .
P10 P 0.1590(2) 0.19055(4) 0.91849(18) 0.0325(4) Uani 1 1 d . . .
F10 F 0.0387(6) 0.17159(11) 0.8538(6) 0.0633(16) Uani 1 1 d . . .
F11 F 0.1223(8) 0.18155(15) 1.0404(6) 0.082(2) Uani 1 1 d . . .
F12 F 0.2814(6) 0.16933(9) 0.9205(5) 0.0521(13) Uani 1 1 d . . .
F13 F 0.2804(7) 0.20958(10) 0.9814(5) 0.0546(13) Uani 1 1 d . . .
F14 F 0.1963(6) 0.19984(12) 0.7939(5) 0.0571(14) Uani 1 1 d . . .
F15 F 0.0379(7) 0.21202(11) 0.9122(6) 0.0673(17) Uani 1 1 d . . .
P20 P 0.6132(2) 0.06131(3) 0.35978(15) 0.0269(4) Uani 1 1 d . . .
F20 F 0.5719(6) 0.04717(10) 0.2345(4) 0.0495(12) Uani 1 1 d . . .
F21 F 0.5686(6) 0.03642(10) 0.4245(5) 0.0523(13) Uani 1 1 d . . .
F22 F 0.7788(5) 0.05060(8) 0.3693(4) 0.0371(10) Uani 1 1 d . . .
F23 F 0.6566(6) 0.07556(10) 0.4819(4) 0.0494(13) Uani 1 1 d . . .
F24 F 0.6596(5) 0.08540(8) 0.2895(4) 0.0374(10) Uani 1 1 d . . .
F25 F 0.4496(5) 0.07204(12) 0.3491(5) 0.0543(14) Uani 1 1 d . . .
C90A C -0.1224(12) 0.03688(17) 0.1159(7) 0.049(2) Uani 0.50 1 d P A 1
H90A H -0.1306 0.0516 0.0619 0.059 Uiso 0.50 1 calc PR A 1
H90B H -0.2034 0.0377 0.1644 0.059 Uiso 0.50 1 calc PR A 1
Cl1A Cl 0.0467(3) 0.03688(4) 0.20546(18) 0.0429(5) Uani 0.50 1 d P A 1
Cl2 Cl -0.1312(9) 0.00853(11) 0.0349(5) 0.0681(17) Uani 0.50 1 d P A 1
C90B C -0.1224(12) 0.03688(17) 0.1159(7) 0.049(2) Uani 0.50 1 d P B 2
H90C H -0.1088 0.0449 0.0399 0.059 Uiso 0.50 1 calc PR B 2
H90D H -0.1895 0.0479 0.1535 0.059 Uiso 0.50 1 calc PR B 2
Cl1B Cl 0.0467(3) 0.03688(4) 0.20546(18) 0.0429(5) Uani 0.50 1 d P B 2
Cl3 Cl -0.2146(8) 0.00715(12) 0.0827(6) 0.0713(17) Uani 0.50 1 d P B 2
C901 C 0.4059(8) 0.13552(17) 0.6863(7) 0.0389(19) Uani 1 1 d . . .
H90E H 0.4842 0.1463 0.6610 0.047 Uiso 1 1 calc R . .
H90F H 0.4090 0.1379 0.7726 0.047 Uiso 1 1 calc R . .
Cl11 Cl 0.4454(3) 0.10469(4) 0.6605(2) 0.0509(5) Uani 1 1 d . . .
Cl12 Cl 0.2374(2) 0.14623(4) 0.61631(18) 0.0402(4) Uani 1 1 d . . .
C902 C 0.861(2) 0.2351(3) 0.0977(13) 0.114(6) Uani 1 1 d . . .
H90G H 0.7786 0.2467 0.0709 0.137 Uiso 1 1 calc R . .
H90H H 0.8816 0.2252 0.0282 0.137 Uiso 1 1 calc R . .
Cl21 Cl 0.8105(6) 0.21548(9) 0.1967(4) 0.1153(15) Uani 1 1 d . . .
Cl22 Cl 1.0179(6) 0.25330(8) 0.1491(3) 0.1139(16) Uani 1 1 d . . .

loop_
_atom_site_aniso_label
_atom_site_aniso_U_11
_atom_site_aniso_U_22
_atom_site_aniso_U_33
_atom_site_aniso_U_23
_atom_site_aniso_U_13
_atom_site_aniso_U_12
Ag1 0.0262(2) 0.0174(2) 0.0156(2) 0.00215(16) 0.00585(16) 0.00409(18)
Ag2 0.0321(3) 0.0168(2) 0.0183(2) 0.00231(17) 0.00945(18) 0.00575(19)
P1 0.0153(7) 0.0132(7) 0.0115(6) -0.0006(5) 0.0010(5) 0.0001(5)
P2 0.0172(7) 0.0151(7) 0.0145(6) 0.0000(5) 0.0028(5) 0.0020(6)
N1 0.018(2) 0.019(2) 0.014(2) -0.0025(18) 0.0015(18) 0.003(2)
N2 0.021(3) 0.016(2) 0.022(2) -0.0014(19) 0.005(2) 0.005(2)
N3 0.015(2) 0.021(2) 0.016(2) -0.0024(19) 0.0029(18) 0.0000(19)
N4 0.028(3) 0.025(3) 0.028(3) -0.002(2) 0.003(2) 0.002(2)
C1 0.015(3) 0.019(3) 0.013(2) 0.001(2) -0.001(2) 0.000(2)
C2 0.016(3) 0.020(3) 0.020(3) 0.001(2) -0.004(2) 0.000(2)
C3 0.020(3) 0.026(3) 0.028(3) -0.005(3) 0.004(2) -0.006(3)
C4 0.029(4) 0.048(5) 0.060(5) -0.025(4) 0.003(4) -0.011(4)
C5 0.036(4) 0.031(4) 0.063(5) -0.011(4) 0.018(4) -0.017(3)
C6 0.024(3) 0.021(3) 0.036(4) -0.010(3) 0.005(3) -0.002(3)
C7 0.019(3) 0.017(3) 0.015(3) 0.002(2) -0.001(2) 0.001(2)
C8 0.025(3) 0.009(2) 0.015(3) 0.001(2) 0.001(2) 0.001(2)
C9 0.021(3) 0.014(3) 0.017(3) -0.002(2) 0.001(2) -0.003(2)
C10 0.025(3) 0.017(3) 0.021(3) -0.001(2) -0.001(2) 0.001(2)
C11 0.028(3) 0.019(3) 0.027(3) -0.008(2) -0.004(3) 0.004(3)
C12 0.022(3) 0.030(3) 0.022(3) -0.011(3) 0.000(2) 0.004(3)
C13 0.023(3) 0.026(3) 0.021(3) -0.003(2) 0.005(2) 0.001(3)
C14 0.010(3) 0.023(3) 0.018(3) -0.004(2) 0.001(2) 0.002(2)
C15 0.018(3) 0.026(3) 0.016(3) 0.002(2) 0.001(2) -0.003(2)
C16 0.020(3) 0.030(3) 0.017(3) -0.003(2) 0.006(2) -0.003(3)
C17 0.029(3) 0.029(3) 0.021(3) -0.010(3) 0.006(2) 0.004(3)
C18 0.027(3) 0.018(3) 0.021(3) -0.004(2) 0.004(2) 0.006(2)
C19 0.012(3) 0.017(3) 0.016(3) 0.000(2) 0.003(2) 0.001(2)
C20 0.019(3) 0.020(3) 0.023(3) 0.003(2) 0.006(2) 0.001(2)
C21 0.018(3) 0.030(3) 0.021(3) 0.006(2) 0.002(2) 0.009(3)
C22 0.020(3) 0.027(3) 0.023(3) 0.000(2) 0.000(2) 0.002(3)
C23 0.019(3) 0.025(3) 0.018(3) -0.001(2) -0.001(2) 0.000(2)
C24 0.018(3) 0.016(3) 0.021(3) -0.004(2) 0.002(2) 0.000(2)
C31 0.019(3) 0.015(3) 0.016(3) 0.002(2) 0.004(2) 0.002(2)
C32 0.023(3) 0.021(3) 0.016(3) -0.001(2) 0.005(2) 0.001(2)
C33 0.031(4) 0.026(3) 0.041(4) -0.003(3) 0.018(3) -0.008(3)
C34 0.027(4) 0.036(4) 0.052(5) -0.008(3) 0.016(3) -0.009(3)
C35 0.039(4) 0.021(3) 0.045(4) -0.008(3) 0.012(3) -0.012(3)
C36 0.022(3) 0.020(3) 0.034(3) -0.004(3) 0.004(3) -0.003(3)
C37 0.024(3) 0.013(3) 0.022(3) -0.003(2) 0.001(2) 0.001(2)
C38 0.022(3) 0.013(3) 0.018(3) 0.002(2) 0.003(2) 0.004(2)
C39 0.028(3) 0.016(3) 0.020(3) 0.004(2) 0.000(2) 0.004(2)
C40 0.041(4) 0.029(4) 0.035(4) -0.013(3) 0.018(3) -0.009(3)
C41 0.062(6) 0.026(4) 0.041(4) -0.016(3) 0.026(4) -0.004(4)
C42 0.039(4) 0.032(4) 0.035(4) -0.001(3) 0.019(3) 0.011(3)
C43 0.027(4) 0.041(4) 0.033(4) 0.002(3) 0.012(3) 0.004(3)
C44 0.011(3) 0.017(3) 0.020(3) -0.003(2) 0.004(2) 0.001(2)
C45 0.028(3) 0.021(3) 0.021(3) 0.002(2) 0.005(2) -0.002(3)
C46 0.026(3) 0.025(3) 0.020(3) 0.000(2) 0.009(2) -0.001(3)
C47 0.020(3) 0.026(3) 0.023(3) -0.008(2) 0.002(2) -0.004(3)
C48 0.026(3) 0.021(3) 0.025(3) -0.003(2) 0.000(2) 0.000(3)
C49 0.015(3) 0.029(3) 0.014(3) -0.004(2) 0.006(2) 0.002(2)
C50 0.029(3) 0.023(3) 0.027(3) -0.006(3) 0.010(3) -0.001(3)
C51 0.021(3) 0.050(5) 0.034(4) -0.022(3) 0.007(3) -0.008(3)
C52 0.018(3) 0.060(5) 0.026(3) -0.020(3) 0.000(3) 0.003(3)
C53 0.032(4) 0.050(5) 0.022(3) 0.000(3) 0.001(3) 0.011(3)
C54 0.025(3) 0.030(4) 0.028(3) -0.002(3) 0.002(3) 0.003(3)
P10 0.0341(10) 0.0242(9) 0.0408(10) 0.0088(8) 0.0101(8) 0.0004(8)
F10 0.035(3) 0.051(3) 0.101(5) -0.001(3) -0.001(3) -0.010(2)
F11 0.091(5) 0.097(5) 0.064(4) 0.038(4) 0.038(4) -0.004(4)
F12 0.042(3) 0.030(2) 0.081(4) -0.001(2) -0.005(3) 0.008(2)
F13 0.064(4) 0.037(3) 0.063(3) -0.007(2) 0.010(3) -0.010(3)
F14 0.051(3) 0.076(4) 0.046(3) 0.019(3) 0.012(2) 0.000(3)
F15 0.051(3) 0.052(3) 0.104(5) 0.013(3) 0.030(3) 0.023(3)
P20 0.0282(9) 0.0263(9) 0.0269(8) 0.0066(7) 0.0059(7) 0.0023(7)
F20 0.051(3) 0.051(3) 0.044(3) -0.007(2) -0.005(2) -0.002(2)
F21 0.049(3) 0.047(3) 0.062(3) 0.027(2) 0.011(2) -0.003(2)
F22 0.031(2) 0.032(2) 0.047(3) 0.0035(19) 0.0026(19) 0.0081(18)
F23 0.073(4) 0.047(3) 0.027(2) -0.003(2) 0.003(2) 0.020(3)
F24 0.046(3) 0.030(2) 0.037(2) 0.0151(18) 0.0063(19) 0.001(2)
F25 0.033(3) 0.079(4) 0.055(3) 0.031(3) 0.020(2) 0.022(3)
C90A 0.074(7) 0.042(5) 0.034(4) 0.003(4) 0.014(4) 0.011(4)
Cl1A 0.0555(13) 0.0298(9) 0.0463(11) 0.0112(8) 0.0171(9) 0.0052(9)
Cl2 0.103(5) 0.049(3) 0.046(3) -0.010(2) -0.013(3) 0.011(3)
C90B 0.074(7) 0.042(5) 0.034(4) 0.003(4) 0.014(4) 0.011(4)
Cl1B 0.0555(13) 0.0298(9) 0.0463(11) 0.0112(8) 0.0171(9) 0.0052(9)
Cl3 0.077(4) 0.059(3) 0.068(4) 0.004(3) -0.025(3) -0.006(3)
C901 0.027(4) 0.053(5) 0.041(4) 0.027(4) 0.016(3) 0.016(3)
Cl11 0.0670(15) 0.0356(10) 0.0477(11) 0.0015(9) -0.0003(10) 0.0132(10)
Cl12 0.0284(9) 0.0442(11) 0.0453(10) 0.0001(8) -0.0037(8) 0.0024(8)
C902 0.162(18) 0.098(12) 0.077(9) -0.023(9) 0.000(10) 0.009(12)
Cl21 0.139(4) 0.089(3) 0.121(3) 0.033(2) 0.027(3) 0.014(3)
Cl22 0.188(5) 0.079(2) 0.073(2) 0.0100(18) 0.012(3) -0.009(3)

loop_
_atom_type_symbol
_atom_type_description
_atom_type_scat_dispersion_real
_atom_type_scat_dispersion_imag
_atom_type_scat_source
C C 0.0033 0.0016 'International Tables Vol C Tables 4.2.6.8 and 6.1.1.4'
H H 0.0000 0.0000 'International Tables Vol C Tables 4.2.6.8 and 6.1.1.4'
N N 0.0061 0.0033 'International Tables Vol C Tables 4.2.6.8 and 6.1.1.4'
F F 0.0171 0.0103 'International Tables Vol C Tables 4.2.6.8 and 6.1.1.4'
P P 0.1023 0.0942 'International Tables Vol C Tables 4.2.6.8 and 6.1.1.4'
Cl Cl 0.1484 0.1585 'International Tables Vol C Tables 4.2.6.8 and 6.1.1.4'
Ag Ag -0.8971 1.1015 'International Tables Vol C Tables 4.2.6.8 and 6.1.1.4'

loop_
_geom_angle_atom_site_label_1
_geom_angle_atom_site_label_2
_geom_angle_atom_site_label_3
_geom_angle
_geom_angle_site_symmetry_1
_geom_angle_site_symmetry_3
_geom_angle_publ_flag
N1 Ag1 P2 137.42(13) . . ?
N1 Ag1 P1 79.09(13) . . ?
P2 Ag1 P1 143.20(5) . . ?
N1 Ag1 Ag2 134.57(13) . . ?
P2 Ag1 Ag2 87.98(4) . . ?
P1 Ag1 Ag2 55.54(3) . . ?
N3 Ag2 N2 111.93(18) . . ?
N3 Ag2 P1 164.79(14) . . ?
N2 Ag2 P1 77.79(13) . . ?
N3 Ag2 Ag1 107.56(13) . . ?
N2 Ag2 Ag1 138.30(13) . . ?
P1 Ag2 Ag1 60.88(4) . . ?
C8 P1 C1 91.7(3) . . ?
C8 P1 C19 106.5(3) . . ?
C1 P1 C19 105.4(3) . . ?
C8 P1 Ag2 91.73(19) . . ?
C1 P1 Ag2 139.31(18) . . ?
C19 P1 Ag2 112.33(19) . . ?
C8 P1 Ag1 135.91(19) . . ?
C1 P1 Ag1 86.62(19) . . ?
C19 P1 Ag1 116.39(19) . . ?
Ag2 P1 Ag1 63.59(4) . . ?
C38 P2 C31 91.7(3) . . ?
C38 P2 C49 109.3(3) . . ?
C31 P2 C49 103.4(3) . . ?
C38 P2 Ag1 110.50(19) . . ?
C31 P2 Ag1 118.61(19) . . ?
C49 P2 Ag1 119.6(2) . . ?
C18 N1 C14 119.7(5) . . ?
C18 N1 Ag1 122.3(4) . . ?
C14 N1 Ag1 117.8(4) . . ?
C9 N2 C13 119.5(5) . . ?
C9 N2 Ag2 116.6(4) . . ?
C13 N2 Ag2 123.8(4) . . ?
C48 N3 C44 118.4(5) . . ?
C48 N3 Ag2 110.7(4) . . ?
C44 N3 Ag2 129.9(4) . . ?
C39 N4 C43 119.4(6) . . ?
C2 C1 C14 129.3(6) . . ?
C2 C1 P1 109.9(4) . . ?
C14 C1 P1 120.7(4) . . ?
C1 C2 C7 114.0(6) . . ?
C1 C2 C3 125.2(6) . . ?
C7 C2 C3 120.7(5) . . ?
C2 C3 C4 110.3(6) . . ?
C2 C3 H3A 109.6 . . ?
C4 C3 H3A 109.6 . . ?
C2 C3 H3B 109.6 . . ?
C4 C3 H3B 109.6 . . ?
H3A C3 H3B 108.1 . . ?
C5 C4 C3 110.1(7) . . ?
C5 C4 H4A 109.6 . . ?
C3 C4 H4A 109.6 . . ?
C5 C4 H4B 109.6 . . ?
C3 C4 H4B 109.6 . . ?
H4A C4 H4B 108.2 . . ?
C4 C5 C6 112.6(7) . . ?
C4 C5 H5A 109.1 . . ?
C6 C5 H5A 109.1 . . ?
C4 C5 H5B 109.1 . . ?
C6 C5 H5B 109.1 . . ?
H5A C5 H5B 107.8 . . ?
C7 C6 C5 115.1(6) . . ?
C7 C6 H6A 108.5 . . ?
C5 C6 H6A 108.5 . . ?
C7 C6 H6B 108.5 . . ?
C5 C6 H6B 108.5 . . ?
H6A C6 H6B 107.5 . . ?
C8 C7 C2 113.7(5) . . ?
C8 C7 C6 126.4(6) . . ?
C2 C7 C6 119.7(5) . . ?
C7 C8 C9 131.4(5) . . ?
C7 C8 P1 110.4(4) . . ?
C9 C8 P1 118.2(4) . . ?
N2 C9 C10 120.7(6) . . ?
N2 C9 C8 116.0(5) . . ?
C10 C9 C8 123.1(5) . . ?
C11 C10 C9 119.9(6) . . ?
C11 C10 H10 120.1 . . ?
C9 C10 H10 120.1 . . ?
C10 C11 C12 119.5(6) . . ?
C10 C11 H11 120.2 . . ?
C12 C11 H11 120.2 . . ?
C13 C12 C11 117.8(6) . . ?
C13 C12 H12 121.1 . . ?
C11 C12 H12 121.1 . . ?
N2 C13 C12 122.6(6) . . ?
N2 C13 H13 118.7 . . ?
C12 C13 H13 118.7 . . ?
N1 C14 C15 120.8(5) . . ?
N1 C14 C1 116.2(5) . . ?
C15 C14 C1 123.0(6) . . ?
C16 C15 C14 119.1(6) . . ?
C16 C15 H15 120.4 . . ?
C14 C15 H15 120.4 . . ?
C17 C16 C15 119.7(6) . . ?
C17 C16 H16 120.1 . . ?
C15 C16 H16 120.1 . . ?
C16 C17 C18 118.7(6) . . ?
C16 C17 H17 120.7 . . ?
C18 C17 H17 120.7 . . ?
N1 C18 C17 121.9(6) . . ?
N1 C18 H18 119.0 . . ?
C17 C18 H18 119.0 . . ?
C24 C19 C20 119.6(5) . . ?
C24 C19 P1 119.3(4) . . ?
C20 C19 P1 121.0(5) . . ?
C21 C20 C19 120.3(6) . . ?
C21 C20 H20 119.9 . . ?
C19 C20 H20 119.9 . . ?
C20 C21 C22 120.2(6) . . ?
C20 C21 H21 119.9 . . ?
C22 C21 H21 119.9 . . ?
C23 C22 C21 119.8(6) . . ?
C23 C22 H22 120.1 . . ?
C21 C22 H22 120.1 . . ?
C22 C23 C24 120.6(6) . . ?
C22 C23 H23 119.7 . . ?
C24 C23 H23 119.7 . . ?
C23 C24 C19 119.5(6) . . ?
C23 C24 H24 120.3 . . ?
C19 C24 H24 120.3 . . ?
C32 C31 C44 126.5(6) . . ?
C32 C31 P2 109.8(4) . . ?
C44 C31 P2 123.6(4) . . ?
C31 C32 C37 114.3(6) . . ?
C31 C32 C33 125.1(6) . . ?
C37 C32 C33 120.7(6) . . ?
C32 C33 C34 112.3(6) . . ?
C32 C33 H33A 109.1 . . ?
C34 C33 H33A 109.1 . . ?
C32 C33 H33B 109.1 . . ?
C34 C33 H33B 109.1 . . ?
H33A C33 H33B 107.9 . . ?
C35 C34 C33 109.9(6) . . ?
C35 C34 H34A 109.7 . . ?
C33 C34 H34A 109.7 . . ?
C35 C34 H34B 109.7 . . ?
C33 C34 H34B 109.7 . . ?
H34A C34 H34B 108.2 . . ?
C34 C35 C36 110.3(6) . . ?
C34 C35 H35A 109.6 . . ?
C36 C35 H35A 109.6 . . ?
C34 C35 H35B 109.6 . . ?
C36 C35 H35B 109.6 . . ?
H35A C35 H35B 108.1 . . ?
C37 C36 C35 114.0(6) . . ?
C37 C36 H36A 108.8 . . ?
C35 C36 H36A 108.8 . . ?
C37 C36 H36B 108.8 . . ?
C35 C36 H36B 108.8 . . ?
H36A C36 H36B 107.7 . . ?
C38 C37 C32 114.1(5) . . ?
C38 C37 C36 126.6(6) . . ?
C32 C37 C36 119.3(6) . . ?
C37 C38 C39 131.9(6) . . ?
C37 C38 P2 109.9(4) . . ?
C39 C38 P2 117.9(5) . . ?
N4 C39 C40 121.5(6) . . ?
N4 C39 C38 114.3(6) . . ?
C40 C39 C38 124.2(6) . . ?
C41 C40 C39 118.4(7) . . ?
C41 C40 H40 120.8 . . ?
C39 C40 H40 120.8 . . ?
C42 C41 C40 119.5(7) . . ?
C42 C41 H41 120.3 . . ?
C40 C41 H41 120.3 . . ?
C41 C42 C43 119.8(7) . . ?
C41 C42 H42 120.1 . . ?
C43 C42 H42 120.1 . . ?
N4 C43 C42 121.4(7) . . ?
N4 C43 H43 119.3 . . ?
C42 C43 H43 119.3 . . ?
N3 C44 C45 121.6(5) . . ?
N3 C44 C31 119.1(5) . . ?
C45 C44 C31 119.2(5) . . ?
C44 C45 C46 119.6(6) . . ?
C44 C45 H45 120.2 . . ?
C46 C45 H45 120.2 . . ?
C47 C46 C45 118.6(6) . . ?
C47 C46 H46 120.7 . . ?
C45 C46 H46 120.7 . . ?
C46 C47 C48 118.9(6) . . ?
C46 C47 H47 120.5 . . ?
C48 C47 H47 120.5 . . ?
N3 C48 C47 122.8(6) . . ?
N3 C48 H48 118.6 . . ?
C47 C48 H48 118.6 . . ?
C50 C49 C54 120.2(6) . . ?
C50 C49 P2 119.8(5) . . ?
C54 C49 P2 119.9(5) . . ?
C49 C50 C51 119.6(7) . . ?
C49 C50 H50 120.2 . . ?
C51 C50 H50 120.2 . . ?
C52 C51 C50 120.1(7) . . ?
C52 C51 H51 119.9 . . ?
C50 C51 H51 119.9 . . ?
C51 C52 C53 120.5(6) . . ?
C51 C52 H52 119.8 . . ?
C53 C52 H52 119.8 . . ?
C52 C53 C54 120.6(7) . . ?
C52 C53 H53 119.7 . . ?
C54 C53 H53 119.7 . . ?
C53 C54 C49 119.0(7) . . ?
C53 C54 H54 120.5 . . ?
C49 C54 H54 120.5 . . ?
F11 P10 F15 91.1(4) . . ?
F11 P10 F12 90.8(4) . . ?
F15 P10 F12 178.1(4) . . ?
F11 P10 F14 179.8(4) . . ?
F15 P10 F14 88.7(3) . . ?
F12 P10 F14 89.3(3) . . ?
F11 P10 F10 90.0(4) . . ?
F15 P10 F10 89.6(3) . . ?
F12 P10 F10 90.3(3) . . ?
F14 P10 F10 90.1(3) . . ?
F11 P10 F13 90.9(4) . . ?
F15 P10 F13 90.6(3) . . ?
F12 P10 F13 89.5(3) . . ?
F14 P10 F13 89.1(3) . . ?
F10 P10 F13 179.1(4) . . ?
F23 P20 F21 91.8(3) . . ?
F23 P20 F25 90.8(3) . . ?
F21 P20 F25 91.5(3) . . ?
F23 P20 F24 90.8(3) . . ?
F21 P20 F24 177.1(3) . . ?
F25 P20 F24 89.7(3) . . ?
F23 P20 F22 89.5(3) . . ?
F21 P20 F22 88.9(3) . . ?
F25 P20 F22 179.4(3) . . ?
F24 P20 F22 89.8(3) . . ?
F23 P20 F20 178.8(3) . . ?
F21 P20 F20 89.2(3) . . ?
F25 P20 F20 89.8(3) . . ?
F24 P20 F20 88.2(3) . . ?
F22 P20 F20 89.9(3) . . ?
Cl1A C90A Cl2 106.3(6) . . ?
Cl1A C90A H90A 110.5 . . ?
Cl2 C90A H90A 110.5 . . ?
Cl1A C90A H90B 110.5 . . ?
Cl2 C90A H90B 110.5 . . ?
H90A C90A H90B 108.7 . . ?
Cl11 C901 Cl12 115.5(5) . . ?
Cl11 C901 H90E 108.4 . . ?
Cl12 C901 H90E 108.4 . . ?
Cl11 C901 H90F 108.4 . . ?
Cl12 C901 H90F 108.4 . . ?
H90E C901 H90F 107.5 . . ?
Cl21 C902 Cl22 114.3(9) . . ?
Cl21 C902 H90G 108.7 . . ?
Cl22 C902 H90G 108.7 . . ?
Cl21 C902 H90H 108.7 . . ?
Cl22 C902 H90H 108.7 . . ?
H90G C902 H90H 107.6 . . ?

loop_
_geom_bond_atom_site_label_1
_geom_bond_atom_site_label_2
_geom_bond_distance
_geom_bond_site_symmetry_2
_geom_bond_publ_flag
Ag1 N1 2.223(5) . ?
Ag1 P2 2.3775(15) . ?
Ag1 P1 2.6375(15) . ?
Ag1 Ag2 2.7041(6) . ?
Ag2 N3 2.207(5) . ?
Ag2 N2 2.296(5) . ?
Ag2 P1 2.4892(15) . ?
P1 C8 1.793(6) . ?
P1 C1 1.808(6) . ?
P1 C19 1.816(6) . ?
P2 C38 1.796(6) . ?
P2 C31 1.808(6) . ?
P2 C49 1.818(6) . ?
N1 C18 1.344(8) . ?
N1 C14 1.350(8) . ?
N2 C9 1.339(8) . ?
N2 C13 1.347(8) . ?
N3 C48 1.346(8) . ?
N3 C44 1.346(8) . ?
N4 C39 1.320(9) . ?
N4 C43 1.350(9) . ?
C1 C2 1.360(8) . ?
C1 C14 1.467(8) . ?
C2 C7 1.482(9) . ?
C2 C3 1.500(9) . ?
C3 C4 1.522(10) . ?
C3 H3A 0.9900 . ?
C3 H3B 0.9900 . ?
C4 C5 1.495(12) . ?
C4 H4A 0.9900 . ?
C4 H4B 0.9900 . ?
C5 C6 1.509(10) . ?
C5 H5A 0.9900 . ?
C5 H5B 0.9900 . ?
C6 C7 1.509(9) . ?
C6 H6A 0.9900 . ?
C6 H6B 0.9900 . ?
C7 C8 1.364(9) . ?
C8 C9 1.471(8) . ?
C9 C10 1.395(8) . ?
C10 C11 1.374(10) . ?
C10 H10 0.9500 . ?
C11 C12 1.390(10) . ?
C11 H11 0.9500 . ?
C12 C13 1.387(9) . ?
C12 H12 0.9500 . ?
C13 H13 0.9500 . ?
C14 C15 1.383(8) . ?
C15 C16 1.384(9) . ?
C15 H15 0.9500 . ?
C16 C17 1.377(10) . ?
C16 H16 0.9500 . ?
C17 C18 1.377(9) . ?
C17 H17 0.9500 . ?
C18 H18 0.9500 . ?
C19 C24 1.395(8) . ?
C19 C20 1.398(8) . ?
C20 C21 1.371(8) . ?
C20 H20 0.9500 . ?
C21 C22 1.390(10) . ?
C21 H21 0.9500 . ?
C22 C23 1.382(9) . ?
C22 H22 0.9500 . ?
C23 C24 1.384(8) . ?
C23 H23 0.9500 . ?
C24 H24 0.9500 . ?
C31 C32 1.354(9) . ?
C31 C44 1.479(8) . ?
C32 C37 1.474(8) . ?
C32 C33 1.510(9) . ?
C33 C34 1.528(10) . ?
C33 H33A 0.9900 . ?
C33 H33B 0.9900 . ?
C34 C35 1.486(11) . ?
C34 H34A 0.9900 . ?
C34 H34B 0.9900 . ?
C35 C36 1.513(10) . ?
C35 H35A 0.9900 . ?
C35 H35B 0.9900 . ?
C36 C37 1.509(8) . ?
C36 H36A 0.9900 . ?
C36 H36B 0.9900 . ?
C37 C38 1.364(9) . ?
C38 C39 1.472(9) . ?
C39 C40 1.399(9) . ?
C40 C41 1.388(10) . ?
C40 H40 0.9500 . ?
C41 C42 1.348(12) . ?
C41 H41 0.9500 . ?
C42 C43 1.377(11) . ?
C42 H42 0.9500 . ?
C43 H43 0.9500 . ?
C44 C45 1.387(8) . ?
C45 C46 1.390(9) . ?
C45 H45 0.9500 . ?
C46 C47 1.376(9) . ?
C46 H46 0.9500 . ?
C47 C48 1.385(9) . ?
C47 H47 0.9500 . ?
C48 H48 0.9500 . ?
C49 C50 1.379(9) . ?
C49 C54 1.396(9) . ?
C50 C51 1.391(10) . ?
C50 H50 0.9500 . ?
C51 C52 1.367(12) . ?
C51 H51 0.9500 . ?
C52 C53 1.370(12) . ?
C52 H52 0.9500 . ?
C53 C54 1.384(10) . ?
C53 H53 0.9500 . ?
C54 H54 0.9500 . ?
P10 F11 1.554(6) . ?
P10 F15 1.582(6) . ?
P10 F12 1.585(5) . ?
P10 F14 1.588(5) . ?
P10 F10 1.592(6) . ?
P10 F13 1.594(6) . ?
P20 F23 1.586(5) . ?
P20 F21 1.590(5) . ?
P20 F25 1.594(5) . ?
P20 F24 1.594(4) . ?
P20 F22 1.610(5) . ?
P20 F20 1.612(5) . ?
C90A Cl1A 1.733(10) . ?
C90A Cl2 1.756(11) . ?
C90A H90A 0.9900 . ?
C90A H90B 0.9900 . ?
C901 Cl11 1.702(9) . ?
C901 Cl12 1.731(7) . ?
C901 H90E 0.9900 . ?
C901 H90F 0.9900 . ?
C902 Cl21 1.651(19) . ?
C902 Cl22 1.757(19) . ?
C902 H90G 0.9900 . ?
C902 H90H 0.9900 . ?
